data_7032500
loop_
_publ_author_name
'Pop, Alexandra'
'Wang, Lingfang'
'Dorcet, Vincent'
'Roisnel, Thierry'
'Carpentier, Jean-Fran\,cois'
'Silvestru, Anca'
'Sarazin, Yann'

_publ_section_title
;
 On the coordination chemistry of organochalcogenolates R(NMe2)^E(-) and
 R(NMe2)^E^O(-) (E = S, Se) onto lead(ii) and lighter divalent tetrel
 elements.
;
_journal_issue 43
_journal_name_full 'Dalton transactions (Cambridge, England : 2003)'
_journal_page_first 16459
_journal_page_last 16474
_journal_paper_doi 10.1039/c4dt02252a
_journal_volume 43
_journal_year 2014
_chemical_compound_source 'synthesis as described'
_chemical_formula_moiety 'C24 H46 Ge N2 Se2 Si4'
_chemical_formula_sum 'C24 H46 Ge N2 Se2 Si4'
_chemical_formula_weight 705.5
_chemical_name_systematic
;
 ?
;
_space_group_IT_number 2
_symmetry_cell_setting triclinic
_symmetry_Int_Tables_number 2
_symmetry_space_group_name_Hall '-P 1'
_symmetry_space_group_name_H-M 'P -1'
_atom_sites_solution_hydrogens geom
_atom_sites_solution_primary direct
_atom_sites_solution_secondary difmap
_cell_angle_alpha 97.6430(10)
_cell_angle_beta 94.825(2)
_cell_angle_gamma 112.1520(10)
_cell_formula_units_Z 2
_cell_length_a 8.9113(4)
_cell_length_b 11.4671(4)
_cell_length_c 17.4235(6)
_cell_measurement_reflns_used 5659
_cell_measurement_temperature 150(2)
_cell_measurement_theta_max 27.4
_cell_measurement_theta_min 2.46
_cell_measurement_wavelength 0.71073
_cell_volume 1616.80(11)
_computing_cell_refinement 'Bruker APEX2 (Bruker, 2006)'
_computing_data_collection 'Bruker APEX2 (Bruker, 2006)'
_computing_data_reduction 'Bruker APEX2 (Bruker, 2006)'
_computing_molecular_graphics 'Ortep-3 for Windows (Farrugia, 1997)'
_computing_publication_material
;
           WinGX publication routines (Farrugia, 2012),
           CRYSCAL (T. Roisnel, local program)
;
_computing_structure_refinement 'SHELXL-97 (Sheldrick, 1997)'
_computing_structure_solution 'SIR97 (Altomare et al., 1999)'
_diffrn_ambient_temperature 150(2)
_diffrn_detector 'CCD plate'
_diffrn_measured_fraction_theta_full 0.992
_diffrn_measured_fraction_theta_max 0.992
_diffrn_measurement_device_type 'APEXII, Bruker-AXS'
_diffrn_measurement_method 'CCD rotation images, thin slices'
_diffrn_radiation_monochromator graphite
_diffrn_radiation_probe x-ray
_diffrn_radiation_type MoK\a
_diffrn_radiation_wavelength 0.71073
_diffrn_reflns_av_R_equivalents 0.0406
_diffrn_reflns_av_unetI/netI 0.0552
_diffrn_reflns_limit_h_max 11
_diffrn_reflns_limit_h_min -11
_diffrn_reflns_limit_k_max 14
_diffrn_reflns_limit_k_min -14
_diffrn_reflns_limit_l_max 22
_diffrn_reflns_limit_l_min -21
_diffrn_reflns_number 18080
_diffrn_reflns_theta_full 27.48
_diffrn_reflns_theta_max 27.48
_diffrn_reflns_theta_min 2.92
_exptl_absorpt_coefficient_mu 3.363
_exptl_absorpt_correction_T_max 0.546
_exptl_absorpt_correction_T_min 0.421
_exptl_absorpt_correction_type multi-scan
_exptl_absorpt_process_details
;
  [Sheldrick, G.M. (2002). SADABS Bruker AXS Inc., Madison, Wisconsin, USA]
;
_exptl_crystal_colour colourless
_exptl_crystal_density_diffrn 1.449
_exptl_crystal_density_method 'not measured'
_exptl_crystal_description prism
_exptl_crystal_F_000 720
_exptl_crystal_size_max 0.48
_exptl_crystal_size_mid 0.25
_exptl_crystal_size_min 0.18
_refine_diff_density_max 0.726
_refine_diff_density_min -0.659
_refine_diff_density_rms 0.095
_refine_ls_extinction_method none
_refine_ls_goodness_of_fit_ref 1.033
_refine_ls_hydrogen_treatment constr
_refine_ls_matrix_type full
_refine_ls_number_parameters 310
_refine_ls_number_reflns 7359
_refine_ls_number_restraints 0
_refine_ls_restrained_S_all 1.033
_refine_ls_R_factor_all 0.0553
_refine_ls_R_factor_gt 0.0404
_refine_ls_shift/su_max 0.02
_refine_ls_shift/su_mean 0
_refine_ls_structure_factor_coef Fsqd
_refine_ls_weighting_details 'calc w=1/[\s^2^(Fo^2^)+(0.0312P)^2^+2.4622P] where P=(Fo^2^+2Fc^2^)/3'
_refine_ls_weighting_scheme calc
_refine_ls_wR_factor_gt 0.0913
_refine_ls_wR_factor_ref 0.0961
_reflns_number_gt 5884
_reflns_number_total 7359
_reflns_threshold_expression >2sigma(I)
_cod_data_source_file c4dt02252a2.cif
_cod_data_source_block Ge{NR2}2{SePh}2
_cod_depositor_comments 'Adding full bibliography for 7032488--7032503.cif.'
_cod_database_code 7032500

loop_
_symmetry_equiv_pos_as_xyz
'x, y, z'
'-x, -y, -z'

loop_
_atom_site_label
_atom_site_type_symbol
_atom_site_fract_x
_atom_site_fract_y
_atom_site_fract_z
_atom_site_U_iso_or_equiv
_atom_site_adp_type
_atom_site_occupancy
_atom_site_symmetry_multiplicity
_atom_site_calc_flag
_atom_site_refinement_flags
Ge1 Ge 0.07739(4) 0.32941(3) 0.75653(2) 0.01576(9) Uani 1 1 d .
Si1 Si -0.21183(12) 0.13988(9) 0.62961(6) 0.0254(2) Uani 1 1 d .
Si2 Si -0.03797(13) 0.02641(9) 0.73583(7) 0.0304(3) Uani 1 1 d .
N1 N -0.0553(3) 0.1634(2) 0.70694(17) 0.0211(6) Uani 1 1 d .
C2 C -0.1757(6) 0.0580(5) 0.5374(3) 0.0579(14) Uani 1 1 d .
H2A H -0.0777 0.116 0.5197 0.087 Uiso 1 1 calc R
H2B H -0.2705 0.0342 0.4969 0.087 Uiso 1 1 calc R
H2C H -0.1597 -0.0191 0.5471 0.087 Uiso 1 1 calc R
C3 C -0.4224(5) 0.0477(4) 0.6503(3) 0.0438(11) Uani 1 1 d .
H3A H -0.4151 0.0112 0.6975 0.066 Uiso 1 1 calc R
H3B H -0.4823 -0.0214 0.6059 0.066 Uiso 1 1 calc R
H3C H -0.4804 0.105 0.6583 0.066 Uiso 1 1 calc R
C4 C -0.2221(5) 0.2916(4) 0.6087(2) 0.0336(9) Uani 1 1 d .
H4A H -0.2455 0.3363 0.6552 0.05 Uiso 1 1 calc R
H4B H -0.3092 0.2726 0.5649 0.05 Uiso 1 1 calc R
H4C H -0.117 0.346 0.595 0.05 Uiso 1 1 calc R
C5 C -0.2222(7) -0.1221(4) 0.6938(5) 0.113(3) Uani 1 1 d .
H5A H -0.3178 -0.1181 0.7161 0.169 Uiso 1 1 calc R
H5B H -0.2036 -0.1968 0.7063 0.169 Uiso 1 1 calc R
H5C H -0.2417 -0.1293 0.6368 0.169 Uiso 1 1 calc R
C6 C -0.0260(8) 0.0262(5) 0.8424(3) 0.0699(19) Uani 1 1 d .
H6A H 0.0864 0.0781 0.868 0.105 Uiso 1 1 calc R
H6B H -0.0573 -0.0617 0.8517 0.105 Uiso 1 1 calc R
H6C H -0.1006 0.0622 0.8639 0.105 Uiso 1 1 calc R
C7 C 0.1430(6) -0.0029(4) 0.7077(3) 0.0476(12) Uani 1 1 d .
H7A H 0.1342 -0.0194 0.6505 0.071 Uiso 1 1 calc R
H7B H 0.1471 -0.0773 0.7283 0.071 Uiso 1 1 calc R
H7C H 0.243 0.0725 0.7295 0.071 Uiso 1 1 calc R
Se1 Se -0.07639(6) 0.41490(4) 0.83535(2) 0.03268(11) Uani 1 1 d .
C11 C -0.1574(5) 0.2820(4) 0.8957(2) 0.0306(9) Uani 1 1 d .
C12 C -0.3048(6) 0.1803(4) 0.8675(3) 0.0476(12) Uani 1 1 d .
H12 H -0.3634 0.1756 0.8183 0.057 Uiso 1 1 calc R
C13 C -0.3669(7) 0.0849(5) 0.9116(4) 0.0700(18) Uani 1 1 d .
H13 H -0.4667 0.0137 0.8918 0.084 Uiso 1 1 calc R
C14 C -0.2845(8) 0.0932(5) 0.9836(4) 0.0626(17) Uani 1 1 d .
H14 H -0.327 0.0275 1.0134 0.075 Uiso 1 1 calc R
C15 C -0.1400(7) 0.1967(5) 1.0126(3) 0.0543(13) Uani 1 1 d .
H15 H -0.0845 0.2033 1.063 0.065 Uiso 1 1 calc R
C16 C -0.0759(6) 0.2908(4) 0.9685(3) 0.0407(10) Uani 1 1 d .
H16 H 0.0243 0.3615 0.9884 0.049 Uiso 1 1 calc R
Si11 Si 0.16725(12) 0.60126(9) 0.70414(6) 0.0209(2) Uani 1 1 d .
Si12 Si 0.28333(12) 0.41039(9) 0.62139(6) 0.0237(2) Uani 1 1 d .
N21 N 0.1661(3) 0.4452(2) 0.69067(16) 0.0174(6) Uani 1 1 d .
C21 C -0.0391(5) 0.6087(4) 0.7044(3) 0.0391(10) Uani 1 1 d .
H21A H -0.1042 0.5706 0.6525 0.059 Uiso 1 1 calc R
H21B H -0.0259 0.6982 0.7173 0.059 Uiso 1 1 calc R
H21C H -0.0951 0.5613 0.7435 0.059 Uiso 1 1 calc R
C22 C 0.3015(6) 0.7059(4) 0.7940(3) 0.0438(12) Uani 1 1 d .
H22A H 0.2616 0.6702 0.8399 0.066 Uiso 1 1 calc R
H22B H 0.3004 0.7916 0.7974 0.066 Uiso 1 1 calc R
H22C H 0.4135 0.7115 0.7922 0.066 Uiso 1 1 calc R
C23 C 0.2418(6) 0.6843(4) 0.6205(3) 0.0409(11) Uani 1 1 d .
H23A H 0.3528 0.6894 0.6157 0.061 Uiso 1 1 calc R
H23B H 0.243 0.7708 0.6303 0.061 Uiso 1 1 calc R
H23C H 0.1685 0.636 0.5719 0.061 Uiso 1 1 calc R
C24 C 0.1862(6) 0.3953(5) 0.5186(2) 0.0450(11) Uani 1 1 d .
H24A H 0.0702 0.338 0.5118 0.067 Uiso 1 1 calc R
H24B H 0.2419 0.3601 0.4816 0.067 Uiso 1 1 calc R
H24C H 0.1959 0.4798 0.5087 0.067 Uiso 1 1 calc R
C25 C 0.3049(5) 0.2561(4) 0.6248(3) 0.0392(11) Uani 1 1 d .
H25A H 0.3659 0.261 0.6754 0.059 Uiso 1 1 calc R
H25B H 0.3642 0.2392 0.5826 0.059 Uiso 1 1 calc R
H25C H 0.1961 0.1869 0.618 0.059 Uiso 1 1 calc R
C26 C 0.4979(5) 0.5339(4) 0.6377(3) 0.0365(10) Uani 1 1 d .
H26A H 0.5078 0.5937 0.6013 0.055 Uiso 1 1 calc R
H26B H 0.574 0.4918 0.6287 0.055 Uiso 1 1 calc R
H26C H 0.5243 0.5807 0.6916 0.055 Uiso 1 1 calc R
Se2 Se 0.28354(5) 0.30893(3) 0.84229(2) 0.03420(12) Uani 1 1 d .
C31 C 0.4276(5) 0.4845(3) 0.8789(2) 0.0257(8) Uani 1 1 d .
C32 C 0.5752(5) 0.5315(4) 0.8499(3) 0.0368(10) Uani 1 1 d .
H32 H 0.5988 0.4804 0.809 0.044 Uiso 1 1 calc R
C33 C 0.6879(6) 0.6545(4) 0.8813(3) 0.0467(11) Uani 1 1 d .
H33 H 0.7881 0.6878 0.8609 0.056 Uiso 1 1 calc R
C34 C 0.6566(6) 0.7285(4) 0.9412(3) 0.0452(11) Uani 1 1 d .
H34 H 0.735 0.812 0.9628 0.054 Uiso 1 1 calc R
C35 C 0.5099(6) 0.6803(4) 0.9700(2) 0.0383(10) Uani 1 1 d .
H35 H 0.4874 0.7314 1.0113 0.046 Uiso 1 1 calc R
C36 C 0.3952(5) 0.5584(4) 0.9393(2) 0.0321(9) Uani 1 1 d .
H36 H 0.2948 0.5257 0.9597 0.039 Uiso 1 1 calc R

loop_
_atom_site_aniso_label
_atom_site_aniso_U_11
_atom_site_aniso_U_22
_atom_site_aniso_U_33
_atom_site_aniso_U_23
_atom_site_aniso_U_13
_atom_site_aniso_U_12
Ge1 0.01614(18) 0.01308(16) 0.01887(18) 0.00241(13) 0.00159(14) 0.00697(14)
Si1 0.0169(5) 0.0238(5) 0.0308(6) -0.0039(4) -0.0007(4) 0.0066(4)
Si2 0.0214(5) 0.0143(5) 0.0572(7) 0.0078(5) 0.0073(5) 0.0080(4)
N1 0.0146(15) 0.0124(13) 0.0338(17) -0.0003(12) -0.0013(12) 0.0051(12)
C2 0.045(3) 0.065(3) 0.049(3) -0.029(2) -0.003(2) 0.021(3)
C3 0.018(2) 0.039(2) 0.064(3) 0.009(2) -0.003(2) 0.0025(18)
C4 0.027(2) 0.037(2) 0.032(2) 0.0095(18) -0.0066(17) 0.0085(18)
C5 0.063(4) 0.012(2) 0.231(9) 0.010(4) -0.064(5) 0.002(2)
C6 0.115(5) 0.051(3) 0.084(4) 0.050(3) 0.062(4) 0.054(3)
C7 0.055(3) 0.034(2) 0.073(3) 0.021(2) 0.032(3) 0.030(2)
Se1 0.0494(3) 0.0298(2) 0.0323(2) 0.00808(16) 0.01941(19) 0.0269(2)
C11 0.035(2) 0.030(2) 0.034(2) 0.0076(17) 0.0205(18) 0.0165(18)
C12 0.038(3) 0.053(3) 0.041(3) -0.004(2) 0.020(2) 0.007(2)
C13 0.064(4) 0.051(3) 0.069(4) -0.002(3) 0.045(3) -0.009(3)
C14 0.085(4) 0.041(3) 0.070(4) 0.023(3) 0.056(4) 0.021(3)
C15 0.061(4) 0.067(3) 0.050(3) 0.030(3) 0.030(3) 0.031(3)
C16 0.037(3) 0.048(3) 0.042(3) 0.017(2) 0.018(2) 0.017(2)
Si11 0.0226(5) 0.0169(4) 0.0252(5) 0.0065(4) 0.0012(4) 0.0095(4)
Si12 0.0192(5) 0.0245(5) 0.0283(5) 0.0052(4) 0.0087(4) 0.0084(4)
N21 0.0156(14) 0.0178(13) 0.0220(15) 0.0076(11) 0.0034(12) 0.0085(12)
C21 0.037(3) 0.031(2) 0.061(3) 0.017(2) 0.016(2) 0.022(2)
C22 0.063(3) 0.0208(19) 0.043(3) -0.0039(18) -0.021(2) 0.020(2)
C23 0.053(3) 0.040(2) 0.047(3) 0.023(2) 0.018(2) 0.030(2)
C24 0.046(3) 0.061(3) 0.025(2) 0.005(2) 0.012(2) 0.018(2)
C25 0.035(2) 0.029(2) 0.063(3) 0.011(2) 0.026(2) 0.0182(19)
C26 0.025(2) 0.034(2) 0.053(3) 0.014(2) 0.013(2) 0.0109(18)
Se2 0.0369(2) 0.02091(19) 0.0408(2) 0.00576(16) -0.01668(19) 0.01151(17)
C31 0.030(2) 0.0217(17) 0.0247(19) 0.0030(14) -0.0101(16) 0.0126(16)
C32 0.032(2) 0.032(2) 0.045(2) -0.0035(18) -0.0005(19) 0.0158(19)
C33 0.029(2) 0.044(3) 0.056(3) 0.004(2) 0.000(2) 0.005(2)
C34 0.043(3) 0.032(2) 0.046(3) 0.000(2) -0.017(2) 0.006(2)
C35 0.059(3) 0.033(2) 0.023(2) -0.0055(17) -0.012(2) 0.026(2)
C36 0.039(2) 0.036(2) 0.0230(19) 0.0072(17) 0.0020(17) 0.0174(19)

loop_
_atom_type_symbol
_atom_type_description
_atom_type_scat_dispersion_real
_atom_type_scat_dispersion_imag
_atom_type_scat_source
C C 0.0033 0.0016 'International Tables Vol C Tables 4.2.6.8 and 6.1.1.4'
H H 0 0 'International Tables Vol C Tables 4.2.6.8 and 6.1.1.4'
N N 0.0061 0.0033 'International Tables Vol C Tables 4.2.6.8 and 6.1.1.4'
Si Si 0.0817 0.0704 'International Tables Vol C Tables 4.2.6.8 and 6.1.1.4'
Ge Ge 0.1547 1.8001 'International Tables Vol C Tables 4.2.6.8 and 6.1.1.4'
Se Se -0.0929 2.2259 'International Tables Vol C Tables 4.2.6.8 and 6.1.1.4'

loop_
_geom_angle_atom_site_label_1
_geom_angle_atom_site_label_2
_geom_angle_atom_site_label_3
_geom_angle
N1 Ge1 N21 115.74(13)
N1 Ge1 Se2 105.37(9)
N21 Ge1 Se2 111.88(9)
N1 Ge1 Se1 109.49(9)
N21 Ge1 Se1 106.73(8)
Se2 Ge1 Se1 107.36(2)
N1 Si1 C4 113.27(16)
N1 Si1 C2 109.99(19)
C4 Si1 C2 106.7(2)
N1 Si1 C3 113.60(18)
C4 Si1 C3 103.21(19)
C2 Si1 C3 109.7(2)
N1 Si2 C6 114.89(18)
N1 Si2 C7 114.53(17)
C6 Si2 C7 104.9(2)
N1 Si2 C5 111.7(2)
C6 Si2 C5 103.1(3)
C7 Si2 C5 106.7(3)
Si2 N1 Si1 117.94(16)
Si2 N1 Ge1 123.00(16)
Si1 N1 Ge1 119.02(15)
Si1 C2 H2A 109.5
Si1 C2 H2B 109.5
H2A C2 H2B 109.5
Si1 C2 H2C 109.5
H2A C2 H2C 109.5
H2B C2 H2C 109.5
Si1 C3 H3A 109.5
Si1 C3 H3B 109.5
H3A C3 H3B 109.5
Si1 C3 H3C 109.5
H3A C3 H3C 109.5
H3B C3 H3C 109.5
Si1 C4 H4A 109.5
Si1 C4 H4B 109.5
H4A C4 H4B 109.5
Si1 C4 H4C 109.5
H4A C4 H4C 109.5
H4B C4 H4C 109.5
Si2 C5 H5A 109.5
Si2 C5 H5B 109.5
H5A C5 H5B 109.5
Si2 C5 H5C 109.5
H5A C5 H5C 109.5
H5B C5 H5C 109.5
Si2 C6 H6A 109.5
Si2 C6 H6B 109.5
H6A C6 H6B 109.5
Si2 C6 H6C 109.5
H6A C6 H6C 109.5
H6B C6 H6C 109.5
Si2 C7 H7A 109.5
Si2 C7 H7B 109.5
H7A C7 H7B 109.5
Si2 C7 H7C 109.5
H7A C7 H7C 109.5
H7B C7 H7C 109.5
C11 Se1 Ge1 99.60(10)
C16 C11 C12 119.9(4)
C16 C11 Se1 120.9(3)
C12 C11 Se1 119.1(3)
C11 C12 C13 119.6(5)
C11 C12 H12 120.2
C13 C12 H12 120.2
C14 C13 C12 120.2(5)
C14 C13 H13 119.9
C12 C13 H13 119.9
C13 C14 C15 120.0(5)
C13 C14 H14 120
C15 C14 H14 120
C14 C15 C16 120.1(5)
C14 C15 H15 119.9
C16 C15 H15 119.9
C11 C16 C15 120.0(5)
C11 C16 H16 120
C15 C16 H16 120
N21 Si11 C22 113.04(16)
N21 Si11 C21 115.14(16)
C22 Si11 C21 108.0(2)
N21 Si11 C23 111.57(16)
C22 Si11 C23 106.4(2)
C21 Si11 C23 101.79(19)
N21 Si12 C25 113.30(16)
N21 Si12 C26 111.92(17)
C25 Si12 C26 105.10(19)
N21 Si12 C24 111.47(17)
C25 Si12 C24 105.2(2)
C26 Si12 C24 109.4(2)
Si12 N21 Si11 116.88(15)
Si12 N21 Ge1 119.37(14)
Si11 N21 Ge1 122.95(15)
Si11 C21 H21A 109.5
Si11 C21 H21B 109.5
H21A C21 H21B 109.5
Si11 C21 H21C 109.5
H21A C21 H21C 109.5
H21B C21 H21C 109.5
Si11 C22 H22A 109.5
Si11 C22 H22B 109.5
H22A C22 H22B 109.5
Si11 C22 H22C 109.5
H22A C22 H22C 109.5
H22B C22 H22C 109.5
Si11 C23 H23A 109.5
Si11 C23 H23B 109.5
H23A C23 H23B 109.5
Si11 C23 H23C 109.5
H23A C23 H23C 109.5
H23B C23 H23C 109.5
Si12 C24 H24A 109.5
Si12 C24 H24B 109.5
H24A C24 H24B 109.5
Si12 C24 H24C 109.5
H24A C24 H24C 109.5
H24B C24 H24C 109.5
Si12 C25 H25A 109.5
Si12 C25 H25B 109.5
H25A C25 H25B 109.5
Si12 C25 H25C 109.5
H25A C25 H25C 109.5
H25B C25 H25C 109.5
Si12 C26 H26A 109.5
Si12 C26 H26B 109.5
H26A C26 H26B 109.5
Si12 C26 H26C 109.5
H26A C26 H26C 109.5
H26B C26 H26C 109.5
C31 Se2 Ge1 101.66(10)
C36 C31 C32 120.2(4)
C36 C31 Se2 121.0(3)
C32 C31 Se2 118.4(3)
C31 C32 C33 119.1(4)
C31 C32 H32 120.4
C33 C32 H32 120.4
C34 C33 C32 121.0(4)
C34 C33 H33 119.5
C32 C33 H33 119.5
C33 C34 C35 119.3(4)
C33 C34 H34 120.3
C35 C34 H34 120.3
C34 C35 C36 120.7(4)
C34 C35 H35 119.6
C36 C35 H35 119.6
C31 C36 C35 119.6(4)
C31 C36 H36 120.2
C35 C36 H36 120.2

loop_
_geom_bond_atom_site_label_1
_geom_bond_atom_site_label_2
_geom_bond_distance
Ge1 N1 1.860(3)
Ge1 N21 1.863(3)
Ge1 Se2 2.3706(5)
Ge1 Se1 2.3868(5)
Si1 N1 1.771(3)
Si1 C4 1.858(4)
Si1 C2 1.866(4)
Si1 C3 1.868(4)
Si2 N1 1.768(3)
Si2 C6 1.851(5)
Si2 C7 1.857(4)
Si2 C5 1.868(5)
C2 H2A 0.98
C2 H2B 0.98
C2 H2C 0.98
C3 H3A 0.98
C3 H3B 0.98
C3 H3C 0.98
C4 H4A 0.98
C4 H4B 0.98
C4 H4C 0.98
C5 H5A 0.98
C5 H5B 0.98
C5 H5C 0.98
C6 H6A 0.98
C6 H6B 0.98
C6 H6C 0.98
C7 H7A 0.98
C7 H7B 0.98
C7 H7C 0.98
Se1 C11 1.916(4)
C11 C16 1.380(6)
C11 C12 1.382(6)
C12 C13 1.390(7)
C12 H12 0.95
C13 C14 1.371(8)
C13 H13 0.95
C14 C15 1.379(8)
C14 H14 0.95
C15 C16 1.382(6)
C15 H15 0.95
C16 H16 0.95
Si11 N21 1.770(3)
Si11 C22 1.850(4)
Si11 C21 1.873(4)
Si11 C23 1.878(4)
Si12 N21 1.763(3)
Si12 C25 1.858(4)
Si12 C26 1.871(4)
Si12 C24 1.879(4)
C21 H21A 0.98
C21 H21B 0.98
C21 H21C 0.98
C22 H22A 0.98
C22 H22B 0.98
C22 H22C 0.98
C23 H23A 0.98
C23 H23B 0.98
C23 H23C 0.98
C24 H24A 0.98
C24 H24B 0.98
C24 H24C 0.98
C25 H25A 0.98
C25 H25B 0.98
C25 H25C 0.98
C26 H26A 0.98
C26 H26B 0.98
C26 H26C 0.98
Se2 C31 1.918(4)
C31 C36 1.381(5)
C31 C32 1.388(6)
C32 C33 1.389(6)
C32 H32 0.95
C33 C34 1.372(6)
C33 H33 0.95
C34 C35 1.380(7)
C34 H34 0.95
C35 C36 1.385(6)
C35 H35 0.95
C36 H36 0.95

loop_
_geom_torsion_atom_site_label_1
_geom_torsion_atom_site_label_2
_geom_torsion_atom_site_label_3
_geom_torsion_atom_site_label_4
_geom_torsion
C6 Si2 N1 Si1 -130.2(3)
C7 Si2 N1 Si1 108.1(2)
C5 Si2 N1 Si1 -13.3(4)
C6 Si2 N1 Ge1 47.3(3)
C7 Si2 N1 Ge1 -74.4(3)
C5 Si2 N1 Ge1 164.2(3)
C4 Si1 N1 Si2 177.22(19)
C2 Si1 N1 Si2 -63.5(3)
C3 Si1 N1 Si2 59.9(2)
C4 Si1 N1 Ge1 -0.4(3)
C2 Si1 N1 Ge1 118.9(2)
C3 Si1 N1 Ge1 -117.7(2)
N21 Ge1 N1 Si2 133.69(18)
Se2 Ge1 N1 Si2 9.5(2)
Se1 Ge1 N1 Si2 -105.67(17)
N21 Ge1 N1 Si1 -48.8(2)
Se2 Ge1 N1 Si1 -173.01(14)
Se1 Ge1 N1 Si1 71.81(18)
N1 Ge1 Se1 C11 53.08(17)
N21 Ge1 Se1 C11 179.06(16)
Se2 Ge1 Se1 C11 -60.83(14)
Ge1 Se1 C11 C16 94.7(3)
Ge1 Se1 C11 C12 -89.4(3)
C16 C11 C12 C13 -2.4(6)
Se1 C11 C12 C13 -178.4(4)
C11 C12 C13 C14 1.6(8)
C12 C13 C14 C15 0.4(8)
C13 C14 C15 C16 -1.5(8)
C12 C11 C16 C15 1.3(6)
Se1 C11 C16 C15 177.2(3)
C14 C15 C16 C11 0.7(7)
C25 Si12 N21 Si11 169.4(2)
C26 Si12 N21 Si11 50.8(2)
C24 Si12 N21 Si11 -72.2(2)
C25 Si12 N21 Ge1 -0.7(3)
C26 Si12 N21 Ge1 -119.3(2)
C24 Si12 N21 Ge1 117.8(2)
C22 Si11 N21 Si12 -102.4(2)
C21 Si11 N21 Si12 132.8(2)
C23 Si11 N21 Si12 17.4(3)
C22 Si11 N21 Ge1 67.3(3)
C21 Si11 N21 Ge1 -57.6(3)
C23 Si11 N21 Ge1 -172.9(2)
N1 Ge1 N21 Si12 -55.9(2)
Se2 Ge1 N21 Si12 64.79(18)
Se1 Ge1 N21 Si12 -178.05(13)
N1 Ge1 N21 Si11 134.66(17)
Se2 Ge1 N21 Si11 -104.62(16)
Se1 Ge1 N21 Si11 12.54(19)
N1 Ge1 Se2 C31 172.54(15)
N21 Ge1 Se2 C31 45.97(15)
Se1 Ge1 Se2 C31 -70.81(12)
Ge1 Se2 C31 C36 82.2(3)
Ge1 Se2 C31 C32 -105.3(3)
C36 C31 C32 C33 -1.3(6)
Se2 C31 C32 C33 -173.8(3)
C31 C32 C33 C34 1.3(7)
C32 C33 C34 C35 -0.8(7)
C33 C34 C35 C36 0.4(6)
C32 C31 C36 C35 0.8(6)
Se2 C31 C36 C35 173.2(3)
C34 C35 C36 C31 -0.4(6)
